data_7709269
loop_
_publ_author_name
'Charman, Rex S. C.'
'Mahon, Mary F.'
'Lowe, John P.'
'Liptrot, David J.'

_publ_section_title
;
 The structures of ring-expanded NHC supported copper(i) triphenylstannyls
 and their phenyl transfer reactivity towards heterocumulenes
;
_journal_name_full 'Dalton Transactions'
_journal_paper_doi 10.1039/D1DT03109K
_journal_year 2022
_chemical_formula_moiety 'C46 H55 Cu N2 Sn'
_chemical_formula_sum 'C46 H55 Cu N2 Sn'
_chemical_formula_weight 818.15
_space_group_crystal_system orthorhombic
_space_group_IT_number 19
_space_group_name_Hall 'P 2ac 2ab'
_space_group_name_H-M_alt 'P 21 21 21'
_atom_sites_solution_hydrogens geom
_atom_sites_solution_primary dual
_audit_creation_date 2021-06-15
_audit_creation_method
;
Olex2 1.2
(compiled 2018.05.29 svn.r3508 for OlexSys, GUI svn.r5506)
;
_audit_update_record
;
2021-09-10 deposited with the CCDC.	2022-01-07 downloaded from the CCDC.
;
_cell_angle_alpha 90
_cell_angle_beta 90
_cell_angle_gamma 90
_cell_formula_units_Z 4
_cell_length_a 11.9889(3)
_cell_length_b 17.2083(4)
_cell_length_c 20.1914(4)
_cell_measurement_reflns_used 18290
_cell_measurement_temperature 150.01(10)
_cell_measurement_theta_max 29.6240
_cell_measurement_theta_min 3.4720
_cell_volume 4165.66(16)
_computing_cell_refinement 'CrysAlisPro 1.171.39.46 (Rigaku OD, 2018)'
_computing_data_collection 'CrysAlisPro 1.171.39.46 (Rigaku OD, 2018)'
_computing_data_reduction 'CrysAlisPro 1.171.39.46 (Rigaku OD, 2018)'
_computing_molecular_graphics 'Olex2 (Dolomanov et al., 2009)'
_computing_publication_material 'Olex2 (Dolomanov et al., 2009)'
_computing_structure_refinement 'ShelXL (Sheldrick, 2015)'
_computing_structure_solution 'ShelXT (Sheldrick, 2015)'
_diffrn_ambient_environment N~2~
_diffrn_ambient_temperature 150.01(10)
_diffrn_detector 'CCD plate'
_diffrn_detector_area_resol_mean 8.0734
_diffrn_detector_type EosS2
_diffrn_measured_fraction_theta_full 0.998
_diffrn_measured_fraction_theta_max 0.925
_diffrn_measurement_device 'four-circle diffractometer'
_diffrn_measurement_device_type 'New Xcalibur, EosS2'
_diffrn_measurement_method '\w scans'
_diffrn_radiation_monochromator graphite
_diffrn_radiation_probe x-ray
_diffrn_radiation_type MoK\a
_diffrn_radiation_wavelength 0.71073
_diffrn_reflns_av_R_equivalents 0.0291
_diffrn_reflns_av_unetI/netI 0.0334
_diffrn_reflns_Laue_measured_fraction_full 0.998
_diffrn_reflns_Laue_measured_fraction_max 0.925
_diffrn_reflns_limit_h_max 15
_diffrn_reflns_limit_h_min -17
_diffrn_reflns_limit_k_max 23
_diffrn_reflns_limit_k_min -24
_diffrn_reflns_limit_l_max 26
_diffrn_reflns_limit_l_min -28
_diffrn_reflns_number 41049
_diffrn_reflns_point_group_measured_fraction_full 0.998
_diffrn_reflns_point_group_measured_fraction_max 0.895
_diffrn_reflns_theta_full 25.242
_diffrn_reflns_theta_max 30.391
_diffrn_reflns_theta_min 2.891
_diffrn_source 'fine-focus sealed X-ray tube'
_diffrn_source_type 'Enhance (Mo) X-ray Source'
_exptl_absorpt_coefficient_mu 1.142
_exptl_absorpt_correction_T_max 1.00000
_exptl_absorpt_correction_T_min 0.82382
_exptl_absorpt_correction_type multi-scan
_exptl_absorpt_process_details
;
CrysAlisPro 1.171.39.46 (Rigaku Oxford Diffraction, 2018)
Empirical absorption correction using spherical harmonics,
 implemented in SCALE3 ABSPACK scaling algorithm.
;
_exptl_crystal_colour colourless
_exptl_crystal_colour_primary colourless
_exptl_crystal_density_diffrn 1.305
_exptl_crystal_description block
_exptl_crystal_F_000 1696
_exptl_crystal_size_max 0.324
_exptl_crystal_size_mid 0.307
_exptl_crystal_size_min 0.117
_refine_diff_density_max 0.661
_refine_diff_density_min -0.406
_refine_diff_density_rms 0.062
_refine_ls_abs_structure_details
;
 Flack x determined using 4110 quotients [(I+)-(I-)]/[(I+)+(I-)]
 (Parsons, Flack and Wagner, Acta Cryst. B69 (2013) 249-259).
;
_refine_ls_abs_structure_Flack -0.009(5)
_refine_ls_extinction_method none
_refine_ls_goodness_of_fit_ref 1.061
_refine_ls_hydrogen_treatment constr
_refine_ls_matrix_type full
_refine_ls_number_parameters 459
_refine_ls_number_reflns 11265
_refine_ls_number_restraints 0
_refine_ls_restrained_S_all 1.061
_refine_ls_R_factor_all 0.0368
_refine_ls_R_factor_gt 0.0293
_refine_ls_shift/su_max 0.002
_refine_ls_shift/su_mean 0.000
_refine_ls_structure_factor_coef Fsqd
_refine_ls_weighting_details 'w=1/[\s^2^(Fo^2^)+(0.0346P)^2^+0.2655P] where P=(Fo^2^+2Fc^2^)/3'
_refine_ls_weighting_scheme calc
_refine_ls_wR_factor_gt 0.0646
_refine_ls_wR_factor_ref 0.0679
_reflns_Friedel_coverage 0.763
_reflns_Friedel_fraction_full 0.999
_reflns_Friedel_fraction_max 0.858
_reflns_number_gt 10156
_reflns_number_total 11265
_reflns_threshold_expression 'I > 2\s(I)'
_cod_data_source_file d1dt03109k2.cif
_cod_data_source_block e21djl02
_cod_database_code 7709269
_shelxl_version_number 2014-3
_chemical_oxdiff_usercomment 'Colourless blocks'
_shelx_space_group_comment
;
The symmetry employed for this shelxl refinement is uniquely defined
by the following loop, which should always be used as a source of
symmetry information in preference to the above space-group names.
They are only intended as comments.
;
_olex2_refinement_description
;
1. Fixed Uiso
 At 1.2 times of:
  All C(H) groups, All C(H,H) groups
 At 1.5 times of:
  All C(H,H,H) groups
2.a Ternary CH refined with riding coordinates:
 C11(H11), C14(H14), C23(H23), C26(H26)
2.b Secondary CH2 refined with riding coordinates:
 C2(H2A,H2B), C3(H3A,H3B), C4(H4A,H4B)
2.c Aromatic/amide H refined with riding coordinates:
 C7(H7), C8(H8), C9(H9), C19(H19), C20(H20), C21(H21), C30(H30), C31(H31),
 C32(H32), C33(H33), C34(H34), C36(H36), C37(H37), C38(H38), C39(H39), C40(H40),
  C42(H42), C43(H43), C44(H44), C45(H45), C46(H46)
2.d Idealised Me refined as rotating group:
 C12(H12A,H12B,H12C), C13(H13A,H13B,H13C), C15(H15A,H15B,H15C), C16(H16A,H16B,
 H16C), C24(H24A,H24B,H24C), C25(H25A,H25B,H25C), C27(H27A,H27B,H27C), C28(H28A,
 H28B,H28C)
;

loop_
_space_group_symop_operation_xyz
'x, y, z'
'-x+1/2, -y, z+1/2'
'-x, y+1/2, -z+1/2'
'x+1/2, -y+1/2, -z'

loop_
_atom_site_label
_atom_site_type_symbol
_atom_site_fract_x
_atom_site_fract_y
_atom_site_fract_z
_atom_site_U_iso_or_equiv
_atom_site_adp_type
_atom_site_occupancy
_atom_site_site_symmetry_order
_atom_site_calc_flag
_atom_site_refinement_flags_posn
_atom_site_refinement_flags_adp
_atom_site_refinement_flags_occupancy
_atom_site_disorder_assembly
_atom_site_disorder_group
Sn1 Sn 0.47642(2) 0.51043(2) 0.46119(2) 0.02648(6) Uani 1 1 d . . . . .
Cu1 Cu 0.40404(3) 0.47770(2) 0.57250(2) 0.02463(9) Uani 1 1 d . . . . .
N1 N 0.4191(2) 0.41415(14) 0.70115(12) 0.0227(5) Uani 1 1 d . . . . .
N2 N 0.2847(2) 0.50863(14) 0.69437(11) 0.0208(5) Uani 1 1 d . . . . .
C1 C 0.3613(3) 0.46508(16) 0.66422(14) 0.0204(6) Uani 1 1 d . . . . .
C2 C 0.4097(3) 0.40518(19) 0.77375(15) 0.0319(7) Uani 1 1 d . . . . .
H2A H 0.4825 0.3943 0.7925 0.038 Uiso 1 1 calc R . . . .
H2B H 0.3607 0.3619 0.7840 0.038 Uiso 1 1 calc R . . . .
C3 C 0.3632(3) 0.4793(2) 0.80347(15) 0.0327(7) Uani 1 1 d . . . . .
H3A H 0.4188 0.5201 0.8010 0.039 Uiso 1 1 calc R . . . .
H3B H 0.3451 0.4708 0.8497 0.039 Uiso 1 1 calc R . . . .
C4 C 0.2586(3) 0.5040(2) 0.76579(14) 0.0300(7) Uani 1 1 d . . . . .
H4A H 0.1995 0.4665 0.7731 0.036 Uiso 1 1 calc R . . . .
H4B H 0.2334 0.5542 0.7816 0.036 Uiso 1 1 calc R . . . .
C5 C 0.4994(3) 0.36737(17) 0.66586(14) 0.0248(7) Uani 1 1 d . . . . .
C6 C 0.6067(3) 0.39752(18) 0.65615(17) 0.0299(7) Uani 1 1 d . . . . .
C7 C 0.6805(3) 0.3540(2) 0.6179(2) 0.0405(9) Uani 1 1 d . . . . .
H7 H 0.7517 0.3730 0.6095 0.049 Uiso 1 1 calc R . . . .
C8 C 0.6486(4) 0.2822(3) 0.5923(2) 0.0496(11) Uani 1 1 d . . . . .
H8 H 0.6987 0.2538 0.5669 0.060 Uiso 1 1 calc R . . . .
C9 C 0.5436(4) 0.2531(2) 0.6041(2) 0.0434(10) Uani 1 1 d . . . . .
H9 H 0.5242 0.2047 0.5871 0.052 Uiso 1 1 calc R . . . .
C10 C 0.4661(3) 0.29482(18) 0.64105(17) 0.0323(7) Uani 1 1 d . . . . .
C11 C 0.6439(3) 0.47538(19) 0.68598(18) 0.0331(7) Uani 1 1 d . . . . .
H11 H 0.5767 0.5020 0.7018 0.040 Uiso 1 1 calc R . . . .
C12 C 0.7193(4) 0.4620(2) 0.74583(19) 0.0441(9) Uani 1 1 d . . . . .
H12A H 0.6784 0.4352 0.7797 0.066 Uiso 1 1 calc GR . . . .
H12B H 0.7447 0.5111 0.7626 0.066 Uiso 1 1 calc GR . . . .
H12C H 0.7824 0.4312 0.7328 0.066 Uiso 1 1 calc GR . . . .
C13 C 0.6996(4) 0.5283(2) 0.6355(2) 0.0495(11) Uani 1 1 d . . . . .
H13A H 0.7672 0.5046 0.6201 0.074 Uiso 1 1 calc GR . . . .
H13B H 0.7166 0.5774 0.6559 0.074 Uiso 1 1 calc GR . . . .
H13C H 0.6501 0.5365 0.5988 0.074 Uiso 1 1 calc GR . . . .
C14 C 0.3502(4) 0.2621(2) 0.6522(2) 0.0404(9) Uani 1 1 d . . . . .
H14 H 0.3077 0.3006 0.6776 0.048 Uiso 1 1 calc R . . . .
C15 C 0.2898(4) 0.2493(3) 0.5865(2) 0.0582(12) Uani 1 1 d . . . . .
H15A H 0.2879 0.2971 0.5620 0.087 Uiso 1 1 calc GR . . . .
H15B H 0.2149 0.2322 0.5949 0.087 Uiso 1 1 calc GR . . . .
H15C H 0.3285 0.2105 0.5612 0.087 Uiso 1 1 calc GR . . . .
C16 C 0.3529(5) 0.1872(2) 0.6923(2) 0.0568(12) Uani 1 1 d . . . . .
H16A H 0.3920 0.1479 0.6678 0.085 Uiso 1 1 calc GR . . . .
H16B H 0.2780 0.1702 0.7008 0.085 Uiso 1 1 calc GR . . . .
H16C H 0.3904 0.1963 0.7336 0.085 Uiso 1 1 calc GR . . . .
C17 C 0.2142(3) 0.55828(17) 0.65455(15) 0.0225(6) Uani 1 1 d . . . . .
C18 C 0.1237(3) 0.52567(19) 0.62078(16) 0.0266(7) Uani 1 1 d . . . . .
C19 C 0.0511(3) 0.5759(2) 0.58767(17) 0.0318(7) Uani 1 1 d . . . . .
H19 H -0.0100 0.5557 0.5651 0.038 Uiso 1 1 calc R . . . .
C20 C 0.0692(3) 0.6550(2) 0.58811(17) 0.0328(8) Uani 1 1 d . . . . .
H20 H 0.0187 0.6879 0.5672 0.039 Uiso 1 1 calc R . . . .
C21 C 0.1617(3) 0.68568(19) 0.61934(17) 0.0318(7) Uani 1 1 d . . . . .
H21 H 0.1743 0.7390 0.6177 0.038 Uiso 1 1 calc R . . . .
C22 C 0.2369(3) 0.63820(18) 0.65333(15) 0.0258(6) Uani 1 1 d . . . . .
C23 C 0.1018(3) 0.43863(19) 0.61963(19) 0.0361(8) Uani 1 1 d . . . . .
H23 H 0.1695 0.4125 0.6353 0.043 Uiso 1 1 calc R . . . .
C24 C 0.0770(5) 0.4088(3) 0.5505(3) 0.0793(18) Uani 1 1 d . . . . .
H24A H 0.0047 0.4267 0.5369 0.119 Uiso 1 1 calc GR . . . .
H24B H 0.0780 0.3530 0.5507 0.119 Uiso 1 1 calc GR . . . .
H24C H 0.1325 0.4278 0.5203 0.119 Uiso 1 1 calc GR . . . .
C25 C 0.0071(4) 0.4177(3) 0.6671(3) 0.0731(16) Uani 1 1 d . . . . .
H25A H 0.0270 0.4329 0.7113 0.110 Uiso 1 1 calc GR . . . .
H25B H -0.0055 0.3626 0.6658 0.110 Uiso 1 1 calc GR . . . .
H25C H -0.0596 0.4443 0.6539 0.110 Uiso 1 1 calc GR . . . .
C26 C 0.3416(3) 0.67134(19) 0.68444(18) 0.0333(8) Uani 1 1 d . . . . .
H26 H 0.3644 0.6367 0.7205 0.040 Uiso 1 1 calc R . . . .
C27 C 0.3269(4) 0.7528(2) 0.7129(2) 0.0495(11) Uani 1 1 d . . . . .
H27A H 0.3106 0.7885 0.6777 0.074 Uiso 1 1 calc GR . . . .
H27B H 0.3944 0.7684 0.7348 0.074 Uiso 1 1 calc GR . . . .
H27C H 0.2666 0.7528 0.7441 0.074 Uiso 1 1 calc GR . . . .
C28 C 0.4359(4) 0.6735(2) 0.6331(2) 0.0471(10) Uani 1 1 d . . . . .
H28A H 0.4489 0.6220 0.6165 0.071 Uiso 1 1 calc GR . . . .
H28B H 0.5027 0.6927 0.6535 0.071 Uiso 1 1 calc GR . . . .
H28C H 0.4151 0.7070 0.5972 0.071 Uiso 1 1 calc GR . . . .
C29 C 0.6506(3) 0.54613(19) 0.45048(15) 0.0295(7) Uani 1 1 d . . . . .
C30 C 0.7321(3) 0.4938(2) 0.43045(17) 0.0399(8) Uani 1 1 d . . . . .
H30 H 0.7111 0.4434 0.4192 0.048 Uiso 1 1 calc R . . . .
C31 C 0.8439(3) 0.5144(3) 0.42671(19) 0.0476(9) Uani 1 1 d . . . . .
H31 H 0.8965 0.4783 0.4126 0.057 Uiso 1 1 calc R . . . .
C32 C 0.8769(4) 0.5885(3) 0.44397(18) 0.0456(10) Uani 1 1 d . . . . .
H32 H 0.9515 0.6027 0.4413 0.055 Uiso 1 1 calc R . . . .
C33 C 0.7977(4) 0.6414(2) 0.4653(2) 0.0447(9) Uani 1 1 d . . . . .
H33 H 0.8193 0.6911 0.4781 0.054 Uiso 1 1 calc R . . . .
C34 C 0.6860(3) 0.62016(19) 0.46766(19) 0.0372(8) Uani 1 1 d . . . . .
H34 H 0.6334 0.6566 0.4811 0.045 Uiso 1 1 calc R . . . .
C35 C 0.3844(3) 0.60889(18) 0.41953(16) 0.0302(7) Uani 1 1 d . . . . .
C36 C 0.4179(3) 0.65049(19) 0.36321(18) 0.0361(8) Uani 1 1 d . . . . .
H36 H 0.4836 0.6373 0.3415 0.043 Uiso 1 1 calc R . . . .
C37 C 0.3524(4) 0.7118(2) 0.3398(2) 0.0441(10) Uani 1 1 d . . . . .
H37 H 0.3746 0.7387 0.3021 0.053 Uiso 1 1 calc R . . . .
C38 C 0.2559(4) 0.7330(2) 0.3716(2) 0.0425(10) Uani 1 1 d . . . . .
H38 H 0.2136 0.7743 0.3558 0.051 Uiso 1 1 calc R . . . .
C39 C 0.2219(4) 0.6926(2) 0.4272(2) 0.0446(9) Uani 1 1 d . . . . .
H39 H 0.1563 0.7064 0.4488 0.054 Uiso 1 1 calc R . . . .
C40 C 0.2867(3) 0.6312(2) 0.45076(18) 0.0364(8) Uani 1 1 d . . . . .
H40 H 0.2637 0.6046 0.4884 0.044 Uiso 1 1 calc R . . . .
C41 C 0.4690(3) 0.42386(17) 0.38274(15) 0.0279(6) Uani 1 1 d . . . . .
C42 C 0.4136(4) 0.3550(2) 0.3914(2) 0.0476(11) Uani 1 1 d . . . . .
H42 H 0.3788 0.3453 0.4317 0.057 Uiso 1 1 calc R . . . .
C43 C 0.4080(4) 0.2995(2) 0.3423(2) 0.0554(12) Uani 1 1 d . . . . .
H43 H 0.3697 0.2533 0.3499 0.066 Uiso 1 1 calc R . . . .
C44 C 0.4581(3) 0.3118(2) 0.2828(2) 0.0432(10) Uani 1 1 d . . . . .
H44 H 0.4547 0.2741 0.2498 0.052 Uiso 1 1 calc R . . . .
C45 C 0.5135(3) 0.3799(2) 0.27184(17) 0.0361(8) Uani 1 1 d . . . . .
H45 H 0.5476 0.3890 0.2312 0.043 Uiso 1 1 calc R . . . .
C46 C 0.5187(3) 0.43529(19) 0.32147(15) 0.0316(7) Uani 1 1 d . . . . .
H46 H 0.5566 0.4815 0.3135 0.038 Uiso 1 1 calc R . . . .

loop_
_atom_site_aniso_label
_atom_site_aniso_U_11
_atom_site_aniso_U_22
_atom_site_aniso_U_33
_atom_site_aniso_U_23
_atom_site_aniso_U_13
_atom_site_aniso_U_12
Sn1 0.03342(11) 0.02698(10) 0.01903(9) -0.00019(8) 0.00147(8) 0.00296(9)
Cu1 0.0294(2) 0.02737(19) 0.01707(16) 0.00063(14) -0.00026(14) 0.00361(16)
N1 0.0254(14) 0.0232(12) 0.0195(11) 0.0024(10) 0.0001(10) 0.0018(11)
N2 0.0204(12) 0.0227(11) 0.0192(10) 0.0010(10) -0.0002(9) -0.0005(10)
C1 0.0202(15) 0.0198(13) 0.0213(13) 0.0003(11) -0.0027(11) -0.0041(11)
C2 0.035(2) 0.0379(18) 0.0227(15) 0.0126(13) 0.0012(14) 0.0053(15)
C3 0.0379(19) 0.0416(19) 0.0186(13) 0.0056(14) 0.0021(13) 0.0056(16)
C4 0.0305(17) 0.0383(18) 0.0213(13) 0.0028(14) 0.0049(12) 0.0024(15)
C5 0.027(2) 0.0248(13) 0.0225(14) 0.0040(11) -0.0030(12) 0.0061(11)
C6 0.0277(18) 0.0287(15) 0.0332(17) 0.0017(13) -0.0036(14) 0.0049(13)
C7 0.028(2) 0.050(2) 0.044(2) -0.0052(18) 0.0042(17) 0.0047(16)
C8 0.046(3) 0.055(2) 0.047(2) -0.018(2) 0.002(2) 0.020(2)
C9 0.048(3) 0.0359(18) 0.046(2) -0.0117(16) -0.0096(19) 0.0071(17)
C10 0.035(2) 0.0279(15) 0.0335(17) 0.0004(13) -0.0041(16) 0.0020(15)
C11 0.0261(17) 0.0289(17) 0.0442(19) 0.0000(15) -0.0001(15) 0.0003(14)
C12 0.048(3) 0.046(2) 0.038(2) 0.0024(17) -0.0051(18) -0.0130(18)
C13 0.051(3) 0.041(2) 0.056(3) 0.0182(19) -0.006(2) -0.0084(19)
C14 0.043(2) 0.0276(17) 0.051(2) -0.0071(16) -0.0056(19) -0.0058(15)
C15 0.054(3) 0.062(3) 0.059(3) -0.002(2) -0.018(2) -0.008(2)
C16 0.070(3) 0.043(2) 0.057(3) 0.003(2) -0.008(2) -0.012(2)
C17 0.0220(16) 0.0255(14) 0.0200(14) 0.0026(11) 0.0016(12) 0.0041(12)
C18 0.0215(16) 0.0312(16) 0.0272(15) -0.0010(13) -0.0003(12) -0.0012(13)
C19 0.0233(18) 0.0408(17) 0.0312(17) -0.0021(14) -0.0060(13) 0.0031(14)
C20 0.0307(19) 0.0383(18) 0.0295(17) 0.0054(14) -0.0026(14) 0.0126(15)
C21 0.040(2) 0.0244(15) 0.0312(17) 0.0013(13) 0.0018(15) 0.0035(14)
C22 0.0296(18) 0.0267(15) 0.0209(14) -0.0019(12) -0.0009(13) -0.0004(13)
C23 0.0280(19) 0.0283(16) 0.052(2) -0.0038(15) -0.0114(17) -0.0017(14)
C24 0.115(5) 0.047(2) 0.076(4) -0.022(2) -0.040(4) 0.005(3)
C25 0.060(4) 0.047(2) 0.112(5) 0.003(3) 0.011(3) -0.020(2)
C26 0.037(2) 0.0270(16) 0.0360(18) 0.0003(14) -0.0119(16) -0.0056(14)
C27 0.057(3) 0.045(2) 0.047(2) -0.0151(19) -0.001(2) -0.010(2)
C28 0.037(2) 0.047(2) 0.058(3) -0.009(2) -0.0043(19) -0.0034(17)
C29 0.0370(19) 0.0332(16) 0.0182(14) 0.0027(12) -0.0013(13) 0.0023(14)
C30 0.041(2) 0.0413(19) 0.0373(17) -0.0100(17) -0.0090(16) 0.0034(17)
C31 0.035(2) 0.064(2) 0.044(2) -0.014(2) -0.0066(17) 0.009(2)
C32 0.035(2) 0.070(3) 0.0319(19) 0.0071(18) -0.0094(15) -0.0047(19)
C33 0.052(3) 0.0412(19) 0.041(2) 0.0062(19) -0.005(2) -0.0114(17)
C34 0.041(2) 0.0311(16) 0.039(2) 0.0079(16) 0.0054(17) 0.0000(14)
C35 0.041(2) 0.0250(15) 0.0248(16) -0.0040(13) -0.0068(14) -0.0008(14)
C36 0.037(2) 0.0338(17) 0.0373(19) 0.0077(15) -0.0003(16) -0.0026(15)
C37 0.043(2) 0.039(2) 0.050(2) 0.0185(18) -0.010(2) -0.0113(17)
C38 0.043(2) 0.0255(16) 0.059(3) -0.0003(17) -0.018(2) 0.0009(15)
C39 0.046(2) 0.042(2) 0.046(2) -0.0106(18) -0.0029(19) 0.0119(18)
C40 0.047(2) 0.0344(17) 0.0281(18) -0.0026(15) 0.0013(16) 0.0080(15)
C41 0.0304(18) 0.0282(14) 0.0253(14) -0.0027(12) 0.0010(14) 0.0049(15)
C42 0.062(3) 0.0364(19) 0.045(2) -0.0041(17) 0.023(2) -0.0088(19)
C43 0.065(3) 0.036(2) 0.066(3) -0.016(2) 0.018(3) -0.015(2)
C44 0.035(2) 0.046(2) 0.049(2) -0.0225(18) 0.0012(18) 0.0020(17)
C45 0.034(2) 0.050(2) 0.0241(15) -0.0072(14) -0.0028(15) 0.0107(17)
C46 0.0360(19) 0.0333(16) 0.0254(15) 0.0000(12) -0.0011(15) 0.0000(15)

loop_
_atom_type_symbol
_atom_type_description
_atom_type_scat_dispersion_real
_atom_type_scat_dispersion_imag
_atom_type_scat_source
C C 0.0033 0.0016 'International Tables Vol C Tables 4.2.6.8 and 6.1.1.4'
H H 0.0000 0.0000 'International Tables Vol C Tables 4.2.6.8 and 6.1.1.4'
Cu Cu 0.3201 1.2651 'International Tables Vol C Tables 4.2.6.8 and 6.1.1.4'
N N 0.0061 0.0033 'International Tables Vol C Tables 4.2.6.8 and 6.1.1.4'
Sn Sn -0.6537 1.4246 'International Tables Vol C Tables 4.2.6.8 and 6.1.1.4'

loop_
_geom_angle_atom_site_label_1
_geom_angle_atom_site_label_2
_geom_angle_atom_site_label_3
_geom_angle
_geom_angle_site_symmetry_1
_geom_angle_site_symmetry_3
_geom_angle_publ_flag
C29 Sn1 Cu1 119.24(8) . . ?
C29 Sn1 C35 103.04(12) . . ?
C35 Sn1 Cu1 110.39(9) . . ?
C41 Sn1 Cu1 119.40(9) . . ?
C41 Sn1 C29 99.18(13) . . ?
C41 Sn1 C35 103.26(12) . . ?
C1 Cu1 Sn1 171.27(9) . . ?
C1 N1 C2 125.4(3) . . ?
C1 N1 C5 115.7(2) . . ?
C5 N1 C2 118.8(2) . . ?
C1 N2 C4 124.1(3) . . ?
C1 N2 C17 118.8(2) . . ?
C17 N2 C4 116.8(2) . . ?
N1 C1 Cu1 118.0(2) . . ?
N2 C1 Cu1 123.8(2) . . ?
N2 C1 N1 117.9(3) . . ?
N1 C2 C3 109.4(2) . . ?
C2 C3 C4 109.8(3) . . ?
N2 C4 C3 109.1(3) . . ?
C6 C5 N1 118.4(3) . . ?
C6 C5 C10 122.7(3) . . ?
C10 C5 N1 118.9(3) . . ?
C5 C6 C11 122.3(3) . . ?
C7 C6 C5 117.5(3) . . ?
C7 C6 C11 120.2(3) . . ?
C6 C7 C8 120.6(4) . . ?
C9 C8 C7 120.7(4) . . ?
C8 C9 C10 121.0(3) . . ?
C5 C10 C14 122.5(3) . . ?
C9 C10 C5 117.4(4) . . ?
C9 C10 C14 120.0(3) . . ?
C12 C11 C6 110.5(3) . . ?
C13 C11 C6 112.8(3) . . ?
C13 C11 C12 111.1(3) . . ?
C10 C14 C15 111.0(4) . . ?
C10 C14 C16 112.0(4) . . ?
C16 C14 C15 110.4(3) . . ?
C18 C17 N2 119.2(3) . . ?
C18 C17 C22 122.3(3) . . ?
C22 C17 N2 118.5(3) . . ?
C17 C18 C23 122.4(3) . . ?
C19 C18 C17 117.9(3) . . ?
C19 C18 C23 119.6(3) . . ?
C20 C19 C18 120.7(3) . . ?
C19 C20 C21 120.4(3) . . ?
C20 C21 C22 121.3(3) . . ?
C17 C22 C26 121.5(3) . . ?
C21 C22 C17 117.2(3) . . ?
C21 C22 C26 121.2(3) . . ?
C18 C23 C25 110.6(3) . . ?
C24 C23 C18 112.4(3) . . ?
C24 C23 C25 110.5(4) . . ?
C22 C26 C27 114.0(3) . . ?
C22 C26 C28 109.9(3) . . ?
C27 C26 C28 108.5(3) . . ?
C30 C29 Sn1 121.2(3) . . ?
C34 C29 Sn1 121.7(3) . . ?
C34 C29 C30 117.0(3) . . ?
C31 C30 C29 121.9(4) . . ?
C32 C31 C30 119.9(4) . . ?
C31 C32 C33 119.4(4) . . ?
C32 C33 C34 119.9(4) . . ?
C29 C34 C33 121.9(4) . . ?
C36 C35 Sn1 124.2(3) . . ?
C40 C35 Sn1 117.8(2) . . ?
C40 C35 C36 118.0(3) . . ?
C37 C36 C35 119.9(4) . . ?
C38 C37 C36 121.0(4) . . ?
C37 C38 C39 119.7(4) . . ?
C38 C39 C40 119.6(4) . . ?
C35 C40 C39 121.7(4) . . ?
C42 C41 Sn1 121.3(3) . . ?
C42 C41 C46 116.4(3) . . ?
C46 C41 Sn1 122.3(2) . . ?
C41 C42 C43 122.1(4) . . ?
C44 C43 C42 120.4(4) . . ?
C43 C44 C45 119.4(3) . . ?
C44 C45 C46 119.8(3) . . ?
C45 C46 C41 121.9(3) . . ?

loop_
_geom_bond_atom_site_label_1
_geom_bond_atom_site_label_2
_geom_bond_distance
_geom_bond_site_symmetry_2
_geom_bond_publ_flag
Sn1 Cu1 2.4742(4) . ?
Sn1 C29 2.188(4) . ?
Sn1 C35 2.190(3) . ?
Sn1 C41 2.176(3) . ?
Cu1 C1 1.934(3) . ?
N1 C1 1.343(4) . ?
N1 C2 1.478(4) . ?
N1 C5 1.443(4) . ?
N2 C1 1.333(4) . ?
N2 C4 1.478(4) . ?
N2 C17 1.446(4) . ?
C2 C3 1.515(5) . ?
C3 C4 1.527(5) . ?
C5 C6 1.402(5) . ?
C5 C10 1.403(4) . ?
C6 C7 1.392(5) . ?
C6 C11 1.535(5) . ?
C7 C8 1.393(6) . ?
C8 C9 1.375(6) . ?
C9 C10 1.392(5) . ?
C10 C14 1.516(5) . ?
C11 C12 1.527(5) . ?
C11 C13 1.521(5) . ?
C14 C15 1.529(6) . ?
C14 C16 1.523(6) . ?
C17 C18 1.399(5) . ?
C17 C22 1.402(4) . ?
C18 C19 1.397(5) . ?
C18 C23 1.521(4) . ?
C19 C20 1.379(5) . ?
C20 C21 1.381(5) . ?
C21 C22 1.396(5) . ?
C22 C26 1.515(5) . ?
C23 C24 1.516(6) . ?
C23 C25 1.529(6) . ?
C26 C27 1.525(5) . ?
C26 C28 1.535(6) . ?
C29 C30 1.389(5) . ?
C29 C34 1.387(5) . ?
C30 C31 1.389(5) . ?
C31 C32 1.380(6) . ?
C32 C33 1.384(6) . ?
C33 C34 1.389(6) . ?
C35 C36 1.402(5) . ?
C35 C40 1.384(5) . ?
C36 C37 1.398(5) . ?
C37 C38 1.372(6) . ?
C38 C39 1.381(6) . ?
C39 C40 1.396(5) . ?
C41 C42 1.370(5) . ?
C41 C46 1.387(4) . ?
C42 C43 1.379(6) . ?
C43 C44 1.360(6) . ?
C44 C45 1.365(6) . ?
C45 C46 1.385(4) . ?
